data_7005247
loop_
_publ_author_name
'Carbonera, Chiara'
'Kilner, Colin A.'
'L\'etard, Jean-Fran\,cois'
'Halcrow, Malcolm A.'

_publ_section_title
;
 Anion doping as a probe of cooperativity in the molecular
 spin-crossover compound [FeL2][BF4]2 (L =
 2,6-di{pyrazol-1-yl}pyridine).
;
_journal_issue 13
_journal_name_full 'Dalton transactions (Cambridge, England : 2003)'
_journal_page_first 1284
_journal_page_last 1292
_journal_paper_doi 10.1039/b618480d
_journal_year 2007
_chemical_formula_moiety 'C22 H18 Fe N10, 2[B F4]'
_chemical_formula_sum 'C22 H18 B2 F8 Fe N10'
_chemical_formula_weight 651.93
_chemical_name_systematic
;
Bis[2,6-di(pyrazol-1-yl)pyridine]iron(II) ditetrafluoroborate
;
_space_group_IT_number 4
_symmetry_cell_setting monoclinic
_symmetry_space_group_name_Hall 'P 2yb'
_symmetry_space_group_name_H-M 'P 1 21 1'
_atom_sites_solution_hydrogens geom
_atom_sites_solution_primary direct
_atom_sites_solution_secondary difmap
_audit_creation_method SHELXL-97
_cell_angle_alpha 90.00
_cell_angle_beta 98.353(4)
_cell_angle_gamma 90.00
_cell_formula_units_Z 2
_cell_length_a 8.4966(7)
_cell_length_b 8.5537(6)
_cell_length_c 18.4300(15)
_cell_measurement_reflns_used 41538
_cell_measurement_temperature 150(2)
_cell_measurement_theta_max 30.04
_cell_measurement_theta_min 1.12
_cell_volume 1325.23(18)
_computing_cell_refinement 'APEX 2 software, Bruker Nonius 2004'
_computing_data_collection 'APEX 2 software, Bruker Nonius 2004'
_computing_data_reduction 'SAINT, Bruker Nonius 2004'
_computing_molecular_graphics 'ORTEX (McArdle, 1995)'
_computing_publication_material 'local program'
_computing_structure_refinement 'SHELXL-97 (Sheldrick, 1997)'
_computing_structure_solution 'SHELXS-97 (Sheldrick, 1990)'
_diffrn_ambient_temperature 150(2)
_diffrn_detector_area_resol_mean '120 microns'
_diffrn_measured_fraction_theta_full 0.999
_diffrn_measured_fraction_theta_max 0.999
_diffrn_measurement_device_type 'Bruker X8 Apex diffractometer'
_diffrn_measurement_method 'Rotation images'
_diffrn_radiation_monochromator graphite
_diffrn_radiation_source 'rotating anode'
_diffrn_radiation_type MoK\a
_diffrn_radiation_wavelength 0.71073
_diffrn_reflns_av_R_equivalents 0.0248
_diffrn_reflns_av_sigmaI/netI 0.0234
_diffrn_reflns_limit_h_max 11
_diffrn_reflns_limit_h_min -11
_diffrn_reflns_limit_k_max 12
_diffrn_reflns_limit_k_min -12
_diffrn_reflns_limit_l_max 25
_diffrn_reflns_limit_l_min -25
_diffrn_reflns_number 41538
_diffrn_reflns_theta_full 30.04
_diffrn_reflns_theta_max 30.04
_diffrn_reflns_theta_min 1.12
_exptl_absorpt_coefficient_mu 0.660
_exptl_absorpt_correction_T_max 0.937
_exptl_absorpt_correction_T_min 0.774
_exptl_absorpt_correction_type multi-scan
_exptl_absorpt_process_details
;
Sheldrick, G. M. (2002). SADABS v. 2.03. University of
G/ottingen, Germany.
;
_exptl_crystal_colour Brown
_exptl_crystal_density_diffrn 1.634
_exptl_crystal_density_method 'not measured'
_exptl_crystal_description 'Rectangular prism'
_exptl_crystal_F_000 656
_exptl_crystal_size_max 0.45
_exptl_crystal_size_mid 0.28
_exptl_crystal_size_min 0.22
_refine_diff_density_max 0.554
_refine_diff_density_min -0.443
_refine_diff_density_rms 0.057
_refine_ls_abs_structure_details 'Flack H D (1983), Acta Cryst. A39, 876-881'
_refine_ls_abs_structure_Flack 0.037(10)
_refine_ls_extinction_method none
_refine_ls_goodness_of_fit_ref 1.155
_refine_ls_hydrogen_treatment constr
_refine_ls_matrix_type full
_refine_ls_number_parameters 388
_refine_ls_number_reflns 6945
_refine_ls_number_restraints 1
_refine_ls_restrained_S_all 1.155
_refine_ls_R_factor_all 0.0301
_refine_ls_R_factor_gt 0.0298
_refine_ls_shift/su_max 0.001
_refine_ls_shift/su_mean 0.000
_refine_ls_structure_factor_coef Fsqd
_refine_ls_weighting_details 'calc w=1/[\s^2^(Fo^2^)+(0.0162P)^2^+1.0341P] where P=(Fo^2^+2Fc^2^)/3'
_refine_ls_weighting_scheme calc
_refine_ls_wR_factor_gt 0.0748
_refine_ls_wR_factor_ref 0.0753
_reflns_number_gt 6883
_reflns_number_total 6945
_reflns_threshold_expression >2sigma(I)
_cod_data_source_file b618480d.txt
_cod_data_source_block c:\datasets\leeds\mh37on~1\mh37on~2\mh37150
_cod_depositor_comments
;
The following automatic conversions were performed:
'_symmetry_cell_setting' value 'Monoclinic' changed to 'monoclinic'
according to '/home/saulius/struct/CIF-dictionaries/cif_core.dic'
dictionary named 'cif_core.dic' version 2.4.1 from 2010-06-29.

Automatic conversion script
Id: cif_fix_enum 1527 2010-12-29 10:47:43Z saulius 
;
_cod_original_sg_symbol_H-M 'P 21'
_cod_database_code 7005247

loop_
_symmetry_equiv_pos_as_xyz
'x, y, z'
'-x, y+1/2, -z'

loop_
_atom_site_label
_atom_site_type_symbol
_atom_site_fract_x
_atom_site_fract_y
_atom_site_fract_z
_atom_site_U_iso_or_equiv
_atom_site_adp_type
_atom_site_occupancy
_atom_site_symmetry_multiplicity
_atom_site_calc_flag
_atom_site_refinement_flags
_atom_site_disorder_assembly
_atom_site_disorder_group
Fe1 Fe 0.71393(3) 0.84221(3) 0.746480(13) 0.01519(6) Uani 1 1 d . . .
N2 N 0.70916(18) 0.8622(2) 0.64324(8) 0.0167(3) Uani 1 1 d . . .
C3 C 0.5809(2) 0.9218(2) 0.60134(10) 0.0183(3) Uani 1 1 d . . .
C4 C 0.5700(3) 0.9364(3) 0.52588(11) 0.0230(4) Uani 1 1 d . . .
H4 H 0.4786 0.9795 0.4970 0.028 Uiso 1 1 calc R . .
C5 C 0.7012(3) 0.8841(3) 0.49458(11) 0.0252(4) Uani 1 1 d . . .
H5 H 0.6986 0.8925 0.4430 0.030 Uiso 1 1 calc R . .
C6 C 0.8351(2) 0.8202(3) 0.53640(10) 0.0228(4) Uani 1 1 d . . .
H6 H 0.9236 0.7850 0.5148 0.027 Uiso 1 1 calc R . .
C7 C 0.8328(2) 0.8107(2) 0.61149(10) 0.0175(4) Uani 1 1 d . . .
N8 N 0.4646(2) 0.9647(2) 0.64487(9) 0.0193(3) Uani 1 1 d . . .
N9 N 0.4995(2) 0.9372(2) 0.71925(9) 0.0181(3) Uani 1 1 d . . .
C10 C 0.3710(2) 0.9849(3) 0.74745(12) 0.0220(4) Uani 1 1 d . . .
H10 H 0.3602 0.9801 0.7980 0.026 Uiso 1 1 calc R . .
C11 C 0.2538(3) 1.0433(3) 0.69178(13) 0.0255(4) Uani 1 1 d . . .
H11 H 0.1527 1.0845 0.6978 0.031 Uiso 1 1 calc R . .
C12 C 0.3156(2) 1.0284(3) 0.62725(12) 0.0237(4) Uani 1 1 d . . .
H12 H 0.2650 1.0568 0.5797 0.028 Uiso 1 1 calc R . .
N13 N 0.9517(2) 0.7467(2) 0.66437(9) 0.0195(3) Uani 1 1 d . . .
N14 N 0.9244(2) 0.7536(2) 0.73658(9) 0.0184(3) Uani 1 1 d . . .
C15 C 1.0496(2) 0.6850(3) 0.77512(12) 0.0222(4) Uani 1 1 d . . .
H15 H 1.0645 0.6726 0.8269 0.027 Uiso 1 1 calc R . .
C16 C 1.1581(3) 0.6326(3) 0.72880(13) 0.0278(4) Uani 1 1 d . . .
H16 H 1.2564 0.5805 0.7432 0.033 Uiso 1 1 calc R . .
C17 C 1.0923(2) 0.6724(3) 0.65900(12) 0.0241(4) Uani 1 1 d . . .
H17 H 1.1359 0.6524 0.6153 0.029 Uiso 1 1 calc R . .
N18 N 0.71880(19) 0.81503(19) 0.84963(8) 0.0173(3) Uani 1 1 d . . .
C19 C 0.7781(2) 0.9272(2) 0.89648(10) 0.0177(4) Uani 1 1 d . . .
C20 C 0.7866(2) 0.9120(3) 0.97195(11) 0.0225(4) Uani 1 1 d . . .
H20 H 0.8284 0.9927 1.0046 0.027 Uiso 1 1 calc R . .
C21 C 0.7303(2) 0.7715(3) 0.99755(11) 0.0234(4) Uani 1 1 d . . .
H21 H 0.7335 0.7568 1.0488 0.028 Uiso 1 1 calc R . .
C22 C 0.6696(2) 0.6528(3) 0.94984(11) 0.0226(4) Uani 1 1 d . . .
H22 H 0.6322 0.5574 0.9674 0.027 Uiso 1 1 calc R . .
C23 C 0.6664(2) 0.6804(2) 0.87562(10) 0.0183(4) Uani 1 1 d . . .
N24 N 0.8305(2) 1.0552(2) 0.85864(9) 0.0194(3) Uani 1 1 d . . .
N25 N 0.8122(2) 1.0442(2) 0.78267(9) 0.0184(3) Uani 1 1 d . . .
C26 C 0.8777(2) 1.1735(3) 0.76034(12) 0.0230(4) Uani 1 1 d . . .
H26 H 0.8823 1.1990 0.7105 0.028 Uiso 1 1 calc R . .
C27 C 0.9398(3) 1.2683(3) 0.82107(12) 0.0268(4) Uani 1 1 d . . .
H27 H 0.9926 1.3659 0.8197 0.032 Uiso 1 1 calc R . .
C28 C 0.9078(3) 1.1895(3) 0.88229(12) 0.0255(4) Uani 1 1 d . . .
H28 H 0.9345 1.2224 0.9318 0.031 Uiso 1 1 calc R . .
N29 N 0.6112(2) 0.5781(2) 0.81764(9) 0.0195(3) Uani 1 1 d . . .
N30 N 0.62398(19) 0.6293(2) 0.74757(9) 0.0177(3) Uani 1 1 d . . .
C31 C 0.5758(3) 0.5097(3) 0.70385(12) 0.0235(4) Uani 1 1 d . . .
H31 H 0.5725 0.5104 0.6521 0.028 Uiso 1 1 calc R . .
C32 C 0.5303(3) 0.3815(3) 0.74429(13) 0.0267(4) Uani 1 1 d . . .
H32 H 0.4912 0.2832 0.7256 0.032 Uiso 1 1 calc R . .
C33 C 0.5544(2) 0.4287(3) 0.81647(12) 0.0239(4) Uani 1 1 d . . .
H33 H 0.5351 0.3687 0.8576 0.029 Uiso 1 1 calc R . .
B34 B 0.8007(3) 0.3036(3) 0.56024(13) 0.0269(5) Uani 1 1 d . . .
F35 F 0.67987(18) 0.25580(18) 0.59926(7) 0.0320(3) Uani 1 1 d . . .
F36 F 0.7685(2) 0.2516(2) 0.48760(8) 0.0398(4) Uani 1 1 d . . .
F37 F 0.8059(2) 0.46689(19) 0.55982(9) 0.0434(4) Uani 1 1 d . . .
F38 F 0.9458(2) 0.2431(3) 0.59299(9) 0.0564(5) Uani 1 1 d . . .
B39 B 0.7164(3) 0.2805(4) 1.05415(14) 0.0290(5) Uani 1 1 d . . .
F40 F 0.63904(17) 0.26675(19) 0.98207(7) 0.0331(3) Uani 1 1 d . . .
F41 F 0.68305(17) 0.1500(2) 1.09549(8) 0.0370(4) Uani 1 1 d . . .
F42 F 0.88085(18) 0.2829(3) 1.05290(8) 0.0493(5) Uani 1 1 d . . .
F43 F 0.6647(3) 0.4138(2) 1.08554(10) 0.0630(6) Uani 1 1 d . . .

loop_
_atom_site_aniso_label
_atom_site_aniso_U_11
_atom_site_aniso_U_22
_atom_site_aniso_U_33
_atom_site_aniso_U_23
_atom_site_aniso_U_13
_atom_site_aniso_U_12
Fe1 0.01531(10) 0.01876(11) 0.01159(10) 0.00020(11) 0.00225(7) 0.00053(11)
N2 0.0182(6) 0.0183(8) 0.0134(6) -0.0002(6) 0.0017(5) -0.0002(6)
C3 0.0183(8) 0.0204(9) 0.0159(8) 0.0013(7) 0.0015(6) -0.0011(7)
C4 0.0276(10) 0.0254(10) 0.0152(8) 0.0025(8) 0.0002(7) -0.0003(8)
C5 0.0351(11) 0.0272(11) 0.0138(8) -0.0002(7) 0.0052(7) -0.0043(8)
C6 0.0272(9) 0.0260(12) 0.0169(8) -0.0026(8) 0.0085(7) -0.0018(8)
C7 0.0187(8) 0.0178(10) 0.0165(8) -0.0002(6) 0.0038(6) -0.0010(6)
N8 0.0188(7) 0.0223(8) 0.0161(7) 0.0012(6) 0.0000(6) 0.0010(6)
N9 0.0197(7) 0.0195(7) 0.0153(7) 0.0001(6) 0.0032(6) 0.0000(6)
C10 0.0199(9) 0.0238(10) 0.0230(9) -0.0017(8) 0.0054(7) -0.0004(8)
C11 0.0186(9) 0.0264(10) 0.0316(11) -0.0003(9) 0.0043(8) 0.0030(8)
C12 0.0196(9) 0.0244(10) 0.0256(10) 0.0005(8) -0.0020(7) 0.0028(8)
N13 0.0199(8) 0.0225(8) 0.0169(7) -0.0015(6) 0.0057(6) 0.0006(6)
N14 0.0185(7) 0.0220(8) 0.0151(7) -0.0005(6) 0.0038(6) 0.0011(6)
C15 0.0202(9) 0.0239(10) 0.0218(9) 0.0010(8) 0.0005(7) 0.0003(8)
C16 0.0209(9) 0.0292(11) 0.0333(11) 0.0039(9) 0.0039(8) 0.0048(8)
C17 0.0218(9) 0.0255(10) 0.0264(10) -0.0001(8) 0.0085(8) 0.0040(8)
N18 0.0174(6) 0.0213(9) 0.0138(6) 0.0004(6) 0.0041(5) 0.0014(6)
C19 0.0149(8) 0.0235(9) 0.0149(8) -0.0002(7) 0.0029(6) 0.0025(7)
C20 0.0218(9) 0.0315(11) 0.0144(8) -0.0024(8) 0.0033(7) 0.0007(8)
C21 0.0227(9) 0.0338(11) 0.0135(8) 0.0036(8) 0.0022(7) 0.0028(8)
C22 0.0223(9) 0.0284(10) 0.0176(8) 0.0066(8) 0.0051(7) 0.0022(8)
C23 0.0162(8) 0.0226(9) 0.0164(8) 0.0034(7) 0.0037(6) 0.0015(7)
N24 0.0208(8) 0.0241(8) 0.0135(7) -0.0012(6) 0.0029(6) -0.0016(7)
N25 0.0200(8) 0.0228(8) 0.0125(7) 0.0017(6) 0.0028(6) 0.0010(6)
C26 0.0213(9) 0.0253(10) 0.0231(9) 0.0029(8) 0.0059(7) 0.0005(8)
C27 0.0266(10) 0.0251(11) 0.0286(10) -0.0020(9) 0.0039(8) -0.0058(8)
C28 0.0254(10) 0.0275(10) 0.0232(10) -0.0071(8) 0.0026(8) -0.0048(8)
N29 0.0190(7) 0.0217(8) 0.0180(7) 0.0021(6) 0.0032(6) 0.0005(6)
N30 0.0175(7) 0.0201(8) 0.0157(7) 0.0012(6) 0.0034(6) 0.0015(6)
C31 0.0220(9) 0.0243(10) 0.0239(10) -0.0042(8) 0.0026(8) 0.0005(8)
C32 0.0269(10) 0.0200(10) 0.0330(11) -0.0025(8) 0.0035(8) 0.0002(7)
C33 0.0219(9) 0.0212(10) 0.0288(10) 0.0048(8) 0.0039(8) 0.0001(7)
B34 0.0328(12) 0.0278(13) 0.0217(10) 0.0043(9) 0.0095(9) 0.0027(9)
F35 0.0390(7) 0.0352(8) 0.0248(6) -0.0009(6) 0.0144(6) -0.0023(6)
F36 0.0602(10) 0.0406(9) 0.0224(6) -0.0013(6) 0.0182(7) 0.0003(7)
F37 0.0568(10) 0.0302(8) 0.0414(9) 0.0015(7) 0.0008(7) -0.0134(7)
F38 0.0400(9) 0.0950(15) 0.0368(8) 0.0262(10) 0.0147(7) 0.0271(10)
B39 0.0322(12) 0.0363(13) 0.0206(10) 0.0032(10) 0.0109(9) 0.0021(11)
F40 0.0328(7) 0.0441(8) 0.0223(6) 0.0069(6) 0.0033(5) 0.0052(6)
F41 0.0285(7) 0.0516(10) 0.0299(7) 0.0172(7) 0.0007(5) -0.0051(7)
F42 0.0299(7) 0.0913(15) 0.0273(7) -0.0002(8) 0.0061(6) -0.0234(8)
F43 0.1173(19) 0.0440(11) 0.0311(9) -0.0040(8) 0.0219(10) 0.0208(11)

loop_
_atom_type_symbol
_atom_type_description
_atom_type_scat_dispersion_real
_atom_type_scat_dispersion_imag
_atom_type_scat_source
C C 0.0033 0.0016 'International Tables Vol C Tables 4.2.6.8 and 6.1.1.4'
H H 0.0000 0.0000 'International Tables Vol C Tables 4.2.6.8 and 6.1.1.4'
N N 0.0061 0.0033 'International Tables Vol C Tables 4.2.6.8 and 6.1.1.4'
Fe Fe 0.3463 0.8444 'International Tables Vol C Tables 4.2.6.8 and 6.1.1.4'
B B 0.0013 0.0007 'International Tables Vol C Tables 4.2.6.8 and 6.1.1.4'
F F 0.0171 0.0103 'International Tables Vol C Tables 4.2.6.8 and 6.1.1.4'

loop_
_geom_angle_atom_site_label_1
_geom_angle_atom_site_label_2
_geom_angle_atom_site_label_3
_geom_angle
_geom_angle_site_symmetry_1
_geom_angle_site_symmetry_3
_geom_angle_publ_flag
N2 Fe1 N18 178.15(8) . . ?
N2 Fe1 N14 80.23(7) . . ?
N18 Fe1 N14 98.99(7) . . ?
N2 Fe1 N30 98.08(7) . . ?
N18 Fe1 N30 80.22(7) . . ?
N14 Fe1 N30 90.23(7) . . ?
N2 Fe1 N25 101.77(7) . . ?
N18 Fe1 N25 79.91(7) . . ?
N14 Fe1 N25 91.30(7) . . ?
N30 Fe1 N25 160.06(6) . . ?
N2 Fe1 N9 79.97(7) . . ?
N18 Fe1 N9 100.80(7) . . ?
N14 Fe1 N9 160.19(7) . . ?
N30 Fe1 N9 92.15(7) . . ?
N25 Fe1 N9 93.10(7) . . ?
C3 N2 C7 119.57(16) . . ?
C3 N2 Fe1 120.43(13) . . ?
C7 N2 Fe1 119.95(13) . . ?
N2 C3 C4 122.81(18) . . ?
N2 C3 N8 110.46(16) . . ?
C4 C3 N8 126.73(18) . . ?
C3 C4 C5 116.31(19) . . ?
C6 C5 C4 122.24(18) . . ?
C7 C6 C5 116.54(18) . . ?
N2 C7 C6 122.51(17) . . ?
N2 C7 N13 110.62(16) . . ?
C6 C7 N13 126.86(17) . . ?
C12 N8 N9 111.12(17) . . ?
C12 N8 C3 131.86(18) . . ?
N9 N8 C3 117.01(16) . . ?
C10 N9 N8 105.30(17) . . ?
C10 N9 Fe1 142.57(15) . . ?
N8 N9 Fe1 112.13(12) . . ?
N9 C10 C11 110.75(19) . . ?
C12 C11 C10 106.16(19) . . ?
N8 C12 C11 106.67(19) . . ?
C17 N13 N14 111.03(17) . . ?
C17 N13 C7 132.51(17) . . ?
N14 N13 C7 116.44(16) . . ?
C15 N14 N13 105.22(16) . . ?
C15 N14 Fe1 141.86(14) . . ?
N13 N14 Fe1 112.66(12) . . ?
N14 C15 C16 111.00(19) . . ?
C17 C16 C15 105.98(19) . . ?
C16 C17 N13 106.77(19) . . ?
C19 N18 C23 119.74(16) . . ?
C19 N18 Fe1 120.41(13) . . ?
C23 N18 Fe1 119.82(13) . . ?
N18 C19 C20 122.56(19) . . ?
N18 C19 N24 110.80(16) . . ?
C20 C19 N24 126.63(19) . . ?
C19 C20 C21 116.60(19) . . ?
C22 C21 C20 121.75(18) . . ?
C23 C22 C21 116.9(2) . . ?
N18 C23 C22 122.46(19) . . ?
N18 C23 N29 110.63(16) . . ?
C22 C23 N29 126.91(19) . . ?
C28 N24 N25 110.97(17) . . ?
C28 N24 C19 132.12(18) . . ?
N25 N24 C19 116.75(16) . . ?
C26 N25 N24 105.35(17) . . ?
C26 N25 Fe1 142.35(15) . . ?
N24 N25 Fe1 112.13(12) . . ?
N25 C26 C27 110.79(19) . . ?
C28 C27 C26 105.8(2) . . ?
N24 C28 C27 107.11(19) . . ?
C33 N29 N30 110.95(17) . . ?
C33 N29 C23 132.22(17) . . ?
N30 N29 C23 116.68(17) . . ?
C31 N30 N29 105.23(17) . . ?
C31 N30 Fe1 142.05(15) . . ?
N29 N30 Fe1 112.62(13) . . ?
N30 C31 C32 111.21(19) . . ?
C33 C32 C31 105.62(19) . . ?
N29 C33 C32 106.99(19) . . ?
F38 B34 F35 109.81(19) . . ?
F38 B34 F37 110.3(2) . . ?
F35 B34 F37 108.71(19) . . ?
F38 B34 F36 109.6(2) . . ?
F35 B34 F36 110.1(2) . . ?
F37 B34 F36 108.31(19) . . ?
F43 B39 F40 109.5(2) . . ?
F43 B39 F42 111.9(2) . . ?
F40 B39 F42 108.52(18) . . ?
F43 B39 F41 109.17(19) . . ?
F40 B39 F41 110.2(2) . . ?
F42 B39 F41 107.5(2) . . ?

loop_
_geom_bond_atom_site_label_1
_geom_bond_atom_site_label_2
_geom_bond_distance
_geom_bond_site_symmetry_2
_geom_bond_publ_flag
Fe1 N2 1.9049(15) . ?
Fe1 N18 1.9097(16) . ?
Fe1 N14 1.9751(17) . ?
Fe1 N30 1.9760(18) . ?
Fe1 N25 1.9912(18) . ?
Fe1 N9 1.9913(17) . ?
N2 C3 1.342(2) . ?
N2 C7 1.349(2) . ?
C3 C4 1.386(3) . ?
C3 N8 1.409(2) . ?
C4 C5 1.401(3) . ?
C5 C6 1.390(3) . ?
C6 C7 1.389(2) . ?
C7 N13 1.408(2) . ?
N8 C12 1.373(3) . ?
N8 N9 1.380(2) . ?
N9 C10 1.339(3) . ?
C10 C11 1.413(3) . ?
C11 C12 1.374(3) . ?
N13 C17 1.370(3) . ?
N13 N14 1.385(2) . ?
N14 C15 1.327(3) . ?
C15 C16 1.417(3) . ?
C16 C17 1.369(3) . ?
N18 C19 1.339(3) . ?
N18 C23 1.348(3) . ?
C19 C20 1.389(3) . ?
C19 N24 1.405(3) . ?
C20 C21 1.400(3) . ?
C21 C22 1.392(3) . ?
C22 C23 1.384(3) . ?
C23 N29 1.408(3) . ?
N24 C28 1.363(3) . ?
N24 N25 1.389(2) . ?
N25 C26 1.330(3) . ?
C26 C27 1.420(3) . ?
C27 C28 1.375(3) . ?
N29 C33 1.365(3) . ?
N29 N30 1.383(2) . ?
N30 C31 1.330(3) . ?
C31 C32 1.410(3) . ?
C32 C33 1.377(3) . ?
B34 F38 1.391(3) . ?
B34 F35 1.398(3) . ?
B34 F37 1.398(3) . ?
B34 F36 1.399(3) . ?
B39 F43 1.379(3) . ?
B39 F40 1.399(3) . ?
B39 F42 1.401(3) . ?
B39 F41 1.403(3) . ?
